data_4083766
loop_
_publ_author_name
'Mampa, Richard M.'
'Fernandes, Manuel A.'
'Carlton, Laurence'

_publ_section_title
;
 Iron-57 NMR and Structural Study of [Fe(\h5-Cp)(SnPh3)(CO)(PR3)] (PR3=
 Phosphine, Phosphite). Separation of Steric and Electronic \s and \p
 Effects
;
_journal_name_full Organometallics
_journal_page_first 140626113119005
_journal_paper_doi 10.1021/om4011593
_journal_year 2014
_chemical_formula_moiety 'C30 H38 Fe N3 O P Sn'
_chemical_formula_sum 'C30 H38 Fe N3 O P Sn'
_chemical_formula_weight 662.14
_chemical_name_systematic
;
 ?
;
_space_group_IT_number 2
_symmetry_cell_setting triclinic
_symmetry_space_group_name_Hall '-P 1'
_symmetry_space_group_name_H-M 'P -1'
_atom_sites_solution_hydrogens geom
_atom_sites_solution_primary direct
_atom_sites_solution_secondary difmap
_audit_creation_method SHELXL-97
_cell_angle_alpha 85.46(3)
_cell_angle_beta 86.61(3)
_cell_angle_gamma 82.20(3)
_cell_formula_units_Z 2
_cell_length_a 8.6517(17)
_cell_length_b 10.780(2)
_cell_length_c 15.899(3)
_cell_measurement_reflns_used 9330
_cell_measurement_temperature 173(2)
_cell_measurement_theta_max 28.30
_cell_measurement_theta_min 2.34
_cell_volume 1462.7(5)
_computing_cell_refinement 'Bruker XSCANS'
_computing_data_collection 'Bruker XSCANS'
_computing_data_reduction 'Bruker SHELXTL'
_computing_molecular_graphics 'Bruker SHELXTL'
_computing_publication_material 'Bruker SHELXTL'
_computing_structure_refinement 'SHELXL-97 (Sheldrick, 1997)'
_computing_structure_solution 'Bruker SHELXTL'
_diffrn_ambient_temperature 173(2)
_diffrn_measured_fraction_theta_full 0.997
_diffrn_measured_fraction_theta_max 0.997
_diffrn_measurement_device_type 'Bruker P4'
_diffrn_measurement_method '\w scans'
_diffrn_radiation_monochromator graphite
_diffrn_radiation_source 'fine-focus sealed tube'
_diffrn_radiation_type MoK\a
_diffrn_radiation_wavelength 0.71073
_diffrn_reflns_av_R_equivalents 0.0218
_diffrn_reflns_av_sigmaI/netI 0.0155
_diffrn_reflns_limit_h_max 11
_diffrn_reflns_limit_h_min -11
_diffrn_reflns_limit_k_max 14
_diffrn_reflns_limit_k_min -14
_diffrn_reflns_limit_l_max 20
_diffrn_reflns_limit_l_min -20
_diffrn_reflns_number 38965
_diffrn_reflns_theta_full 28.00
_diffrn_reflns_theta_max 28.00
_diffrn_reflns_theta_min 1.29
_exptl_absorpt_coefficient_mu 1.432
_exptl_absorpt_correction_T_max 0.8139
_exptl_absorpt_correction_T_min 0.6052
_exptl_absorpt_correction_type multi-scan
_exptl_absorpt_process_details
;
Absorption corrections carried out with SADABS
;
_exptl_crystal_colour yellow
_exptl_crystal_density_diffrn 1.503
_exptl_crystal_density_method 'not measured'
_exptl_crystal_description irregular
_exptl_crystal_F_000 676
_exptl_crystal_size_max 0.39
_exptl_crystal_size_mid 0.25
_exptl_crystal_size_min 0.15
_refine_diff_density_max 0.491
_refine_diff_density_min -1.447
_refine_diff_density_rms 0.053
_refine_ls_extinction_method none
_refine_ls_goodness_of_fit_ref 1.031
_refine_ls_hydrogen_treatment constr
_refine_ls_matrix_type full
_refine_ls_number_parameters 330
_refine_ls_number_reflns 7045
_refine_ls_number_restraints 7
_refine_ls_restrained_S_all 1.031
_refine_ls_R_factor_all 0.0217
_refine_ls_R_factor_gt 0.0194
_refine_ls_shift/su_max 0.001
_refine_ls_shift/su_mean 0.000
_refine_ls_structure_factor_coef Fsqd
_refine_ls_weighting_details 'calc w=1/[\s^2^(Fo^2^)+(0.0195P)^2^+0.9554P] where P=(Fo^2^+2Fc^2^)/3'
_refine_ls_weighting_scheme calc
_refine_ls_wR_factor_gt 0.0465
_refine_ls_wR_factor_ref 0.0476
_reflns_number_gt 6586
_reflns_number_total 7045
_reflns_threshold_expression >2sigma(I)
_cod_data_source_file om4011593_si_002.cif
_cod_data_source_block 5m_rm1_0a-cmpd12
_cod_depositor_comments
;
The following automatic conversions were performed:

'_symmetry_cell_setting' value 'Triclinic' changed to 'triclinic'
according to
/usr/data/users/saulius/crontab/automatic-downloads/rss-feeds/ACS/lib/dictionaries/cif_core.dic
dictionary named 'cif_core.dic' version 2.4.2 from
2011-04-26.

'_exptl_absorpt_correction_type' value 'Multi-scan'
changed to 'multi-scan' according to
/usr/data/users/saulius/crontab/automatic-downloads/rss-feeds/ACS/lib/dictionaries/cif_core.dic
dictionary named 'cif_core.dic' version 2.4.2 from 2011-04-26.

Automatic conversion script
Id: cif_fix_values 2281 2013-09-26 08:29:07Z andrius 
;
_cod_original_cell_volume 1462.8(5)
_cod_original_sg_symbol_H-M P-1
_cod_database_code 4083766

loop_
_symmetry_equiv_pos_as_xyz
'x, y, z'
'-x, -y, -z'

loop_
_atom_site_label
_atom_site_type_symbol
_atom_site_fract_x
_atom_site_fract_y
_atom_site_fract_z
_atom_site_U_iso_or_equiv
_atom_site_adp_type
_atom_site_occupancy
_atom_site_symmetry_multiplicity
_atom_site_calc_flag
_atom_site_refinement_flags
C1 C -0.0513(2) -0.02320(17) 0.38705(11) 0.0315(4) Uani 1 1 d .
H1 H 0.0372 -0.0580 0.4177 0.038 Uiso 1 1 calc R
C2 C -0.1375(2) -0.08908(18) 0.33643(12) 0.0372(4) Uani 1 1 d .
H2 H -0.1168 -0.1758 0.3270 0.045 Uiso 1 1 calc R
C3 C -0.2591(2) -0.0031(2) 0.30270(14) 0.0452(5) Uani 1 1 d .
H3 H -0.3351 -0.0217 0.2666 0.054 Uiso 1 1 calc R
C4 C -0.2488(2) 0.1159(2) 0.33173(13) 0.0430(5) Uani 1 1 d .
H4 H -0.3164 0.1911 0.3185 0.052 Uiso 1 1 calc R
C5 C -0.1208(2) 0.10340(18) 0.38380(11) 0.0338(4) Uani 1 1 d .
H5 H -0.0869 0.1687 0.4119 0.041 Uiso 1 1 calc R
C6 C -0.10683(17) 0.11788(14) 0.16452(9) 0.02098(5) Uani 1 1 d U
C11 C -0.06762(19) 0.39888(15) 0.28540(11) 0.0280(3) Uani 1 1 d .
C12 C -0.1920(2) 0.43541(17) 0.23303(12) 0.0360(4) Uani 1 1 d .
H12 H -0.2010 0.3899 0.1852 0.043 Uiso 1 1 calc R
C13 C -0.3033(2) 0.53783(19) 0.24990(14) 0.0454(5) Uani 1 1 d .
H13 H -0.3865 0.5623 0.2132 0.054 Uiso 1 1 calc R
C14 C -0.2926(2) 0.60326(17) 0.31965(15) 0.0476(5) Uani 1 1 d .
H14 H -0.3682 0.6733 0.3309 0.057 Uiso 1 1 calc R
C15 C -0.1735(2) 0.56788(18) 0.37299(15) 0.0454(5) Uani 1 1 d .
H15 H -0.1675 0.6122 0.4218 0.054 Uiso 1 1 calc R
C16 C -0.0613(2) 0.46697(17) 0.35557(13) 0.0363(4) Uani 1 1 d .
H16 H 0.0219 0.4439 0.3925 0.044 Uiso 1 1 calc R
C21 C 0.23112(18) 0.30187(14) 0.14873(10) 0.0228(3) Uani 1 1 d .
C22 C 0.3937(2) 0.27925(17) 0.13948(11) 0.0305(3) Uani 1 1 d .
H22 H 0.4513 0.2368 0.1847 0.037 Uiso 1 1 calc R
C23 C 0.4729(2) 0.31734(19) 0.06584(12) 0.0378(4) Uani 1 1 d .
H23 H 0.5836 0.3012 0.0610 0.045 Uiso 1 1 calc R
C24 C 0.3911(2) 0.37869(17) -0.00047(11) 0.0356(4) Uani 1 1 d .
H24 H 0.4453 0.4048 -0.0511 0.043 Uiso 1 1 calc R
C25 C 0.2305(2) 0.40199(16) 0.00697(11) 0.0333(4) Uani 1 1 d .
H25 H 0.1738 0.4442 -0.0386 0.040 Uiso 1 1 calc R
C26 C 0.1516(2) 0.36403(15) 0.08082(11) 0.0280(3) Uani 1 1 d .
H26 H 0.0409 0.3808 0.0852 0.034 Uiso 1 1 calc R
C31 C 0.26846(18) 0.25264(14) 0.35789(10) 0.0231(3) Uani 1 1 d .
C32 C 0.3604(2) 0.35040(15) 0.34895(11) 0.0285(3) Uani 1 1 d .
H32 H 0.3516 0.4076 0.3003 0.034 Uiso 1 1 calc R
C33 C 0.4639(2) 0.36591(17) 0.40927(11) 0.0329(4) Uani 1 1 d .
H33 H 0.5242 0.4337 0.4020 0.039 Uiso 1 1 calc R
C34 C 0.4796(2) 0.28349(18) 0.47958(11) 0.0330(4) Uani 1 1 d .
H34 H 0.5520 0.2932 0.5205 0.040 Uiso 1 1 calc R
C35 C 0.3896(2) 0.18650(17) 0.49054(11) 0.0317(4) Uani 1 1 d .
H35 H 0.3999 0.1292 0.5391 0.038 Uiso 1 1 calc R
C36 C 0.2839(2) 0.17274(15) 0.43053(10) 0.0269(3) Uani 1 1 d .
H36 H 0.2207 0.1070 0.4395 0.032 Uiso 1 1 calc R
C41 C 0.2308(2) 0.03398(17) 0.06513(11) 0.0352(4) Uani 1 1 d .
H41A H 0.1241 0.0764 0.0738 0.053 Uiso 1 1 calc R
H41B H 0.2321 -0.0289 0.0237 0.053 Uiso 1 1 calc R
H41C H 0.2998 0.0958 0.0442 0.053 Uiso 1 1 calc R
C42 C 0.4447(2) -0.0917(2) 0.13306(14) 0.0434(5) Uani 1 1 d .
H42A H 0.4800 -0.1327 0.1871 0.065 Uiso 1 1 calc R
H42B H 0.5143 -0.0302 0.1123 0.065 Uiso 1 1 calc R
H42C H 0.4465 -0.1548 0.0918 0.065 Uiso 1 1 calc R
C51 C 0.3530(2) -0.10264(16) 0.33104(12) 0.0315(4) Uani 1 1 d .
H51A H 0.3786 -0.0265 0.2984 0.047 Uiso 1 1 calc R
H51B H 0.4497 -0.1571 0.3450 0.047 Uiso 1 1 calc R
H51C H 0.2939 -0.0796 0.3833 0.047 Uiso 1 1 calc R
C52 C 0.2169(2) -0.28323(17) 0.32606(13) 0.0406(4) Uani 1 1 d .
H52A H 0.1541 -0.3245 0.2902 0.061 Uiso 1 1 calc R
H52B H 0.1562 -0.2624 0.3782 0.061 Uiso 1 1 calc R
H52C H 0.3119 -0.3399 0.3399 0.061 Uiso 1 1 calc R
C61 C 0.1878(3) -0.2975(2) 0.12502(16) 0.0536(6) Uani 1 1 d .
H61A H 0.1535 -0.3789 0.1428 0.080 Uiso 1 1 calc R
H61B H 0.2928 -0.2956 0.1445 0.080 Uiso 1 1 calc R
H61C H 0.1898 -0.2850 0.0633 0.080 Uiso 1 1 calc R
C62 C -0.0795(2) -0.1959(2) 0.13746(13) 0.0441(5) Uani 1 1 d .
H62A H -0.0813 -0.1941 0.0758 0.066 Uiso 1 1 calc R
H62B H -0.1442 -0.1212 0.1575 0.066 Uiso 1 1 calc R
H62C H -0.1206 -0.2714 0.1628 0.066 Uiso 1 1 calc R
N41 N 0.28505(16) -0.02764(13) 0.14502(9) 0.0271(3) Uani 1 1 d .
N51 N 0.25933(16) -0.16902(12) 0.28133(9) 0.0268(3) Uani 1 1 d .
N61 N 0.07930(18) -0.19739(14) 0.16155(10) 0.0352(3) Uani 1 1 d .
O1 O -0.15875(18) 0.16260(14) 0.10199(9) 0.0471(4) Uani 1 1 d U
P1 P 0.14425(5) -0.08401(4) 0.20970(2) 0.02096(8) Uani 1 1 d .
Fe1 Fe -0.04443(2) 0.05190(2) 0.260846(14) 0.02098(5) Uani 1 1 d .
Sn1 Sn 0.105866(12) 0.237416(9) 0.261362(6) 0.01995(3) Uani 1 1 d .

loop_
_atom_site_aniso_label
_atom_site_aniso_U_11
_atom_site_aniso_U_22
_atom_site_aniso_U_33
_atom_site_aniso_U_23
_atom_site_aniso_U_13
_atom_site_aniso_U_12
C1 0.0320(9) 0.0365(9) 0.0251(8) 0.0030(7) 0.0064(7) -0.0081(7)
C2 0.0379(10) 0.0364(10) 0.0393(10) -0.0016(8) 0.0107(8) -0.0182(8)
C3 0.0246(9) 0.0661(14) 0.0477(12) -0.0033(10) 0.0047(8) -0.0192(9)
C4 0.0250(9) 0.0538(12) 0.0455(11) -0.0003(9) 0.0103(8) 0.0041(8)
C5 0.0347(9) 0.0368(9) 0.0293(9) -0.0061(7) 0.0119(7) -0.0060(7)
C6 0.01775(10) 0.02324(11) 0.02233(11) -0.00200(8) -0.00096(8) -0.00389(8)
C11 0.0287(8) 0.0207(7) 0.0329(9) 0.0000(6) 0.0063(7) -0.0016(6)
C12 0.0361(9) 0.0333(9) 0.0341(9) 0.0050(7) 0.0041(7) 0.0049(7)
C13 0.0352(10) 0.0403(11) 0.0519(12) 0.0162(9) 0.0107(9) 0.0094(8)
C14 0.0433(11) 0.0212(8) 0.0719(15) 0.0000(9) 0.0251(11) 0.0046(8)
C15 0.0444(11) 0.0287(9) 0.0633(14) -0.0174(9) 0.0186(10) -0.0064(8)
C16 0.0347(9) 0.0273(9) 0.0474(11) -0.0102(8) 0.0075(8) -0.0053(7)
C21 0.0270(8) 0.0181(7) 0.0236(7) -0.0034(6) -0.0002(6) -0.0039(6)
C22 0.0287(8) 0.0355(9) 0.0270(8) -0.0016(7) -0.0026(7) -0.0029(7)
C23 0.0295(9) 0.0494(11) 0.0350(10) -0.0047(8) 0.0054(7) -0.0088(8)
C24 0.0468(11) 0.0345(9) 0.0264(9) -0.0025(7) 0.0074(7) -0.0128(8)
C25 0.0480(11) 0.0254(8) 0.0257(8) 0.0022(6) -0.0038(7) -0.0029(7)
C26 0.0299(8) 0.0236(8) 0.0292(8) -0.0003(6) -0.0020(7) -0.0001(6)
C31 0.0262(7) 0.0212(7) 0.0223(7) -0.0051(6) -0.0017(6) -0.0024(6)
C32 0.0353(9) 0.0254(8) 0.0258(8) 0.0006(6) -0.0020(7) -0.0083(7)
C33 0.0345(9) 0.0347(9) 0.0327(9) -0.0057(7) -0.0005(7) -0.0152(7)
C34 0.0315(9) 0.0446(10) 0.0251(8) -0.0076(7) -0.0043(7) -0.0091(8)
C35 0.0380(9) 0.0361(9) 0.0214(8) 0.0005(7) -0.0035(7) -0.0067(7)
C36 0.0326(8) 0.0261(8) 0.0232(8) -0.0035(6) 0.0004(6) -0.0079(6)
C41 0.0485(11) 0.0340(9) 0.0240(8) -0.0038(7) 0.0050(7) -0.0100(8)
C42 0.0337(10) 0.0470(11) 0.0468(11) -0.0093(9) 0.0133(8) 0.0007(8)
C51 0.0270(8) 0.0282(8) 0.0395(10) -0.0034(7) -0.0104(7) 0.0005(7)
C52 0.0470(11) 0.0246(8) 0.0492(11) 0.0087(8) -0.0086(9) -0.0053(8)
C61 0.0639(14) 0.0365(11) 0.0644(15) -0.0294(10) 0.0023(11) -0.0080(10)
C62 0.0508(12) 0.0460(11) 0.0425(11) -0.0092(9) -0.0150(9) -0.0225(9)
N41 0.0279(7) 0.0263(7) 0.0268(7) -0.0037(5) 0.0058(5) -0.0043(5)
N51 0.0292(7) 0.0189(6) 0.0326(7) -0.0001(5) -0.0061(6) -0.0025(5)
N61 0.0392(8) 0.0290(7) 0.0413(9) -0.0148(6) -0.0049(7) -0.0097(6)
O1 0.0507(8) 0.0508(8) 0.0390(8) -0.0001(6) -0.0216(6) 0.0027(7)
P1 0.02295(18) 0.01845(17) 0.02237(19) -0.00325(14) -0.00121(15) -0.00488(14)
Fe1 0.01775(10) 0.02324(11) 0.02233(11) -0.00200(8) -0.00096(8) -0.00389(8)
Sn1 0.02155(5) 0.01796(5) 0.02022(6) -0.00221(4) -0.00126(4) -0.00159(4)

loop_
_atom_type_symbol
_atom_type_description
_atom_type_scat_dispersion_real
_atom_type_scat_dispersion_imag
_atom_type_scat_source
C C 0.0033 0.0016 'International Tables Vol C Tables 4.2.6.8 and 6.1.1.4'
H H 0.0000 0.0000 'International Tables Vol C Tables 4.2.6.8 and 6.1.1.4'
N N 0.0061 0.0033 'International Tables Vol C Tables 4.2.6.8 and 6.1.1.4'
P P 0.1023 0.0942 'International Tables Vol C Tables 4.2.6.8 and 6.1.1.4'
Fe Fe 0.3463 0.8444 'International Tables Vol C Tables 4.2.6.8 and 6.1.1.4'
Sn Sn -0.6537 1.4246 'International Tables Vol C Tables 4.2.6.8 and 6.1.1.4'
O O 0.0106 0.0060 'International Tables Vol C Tables 4.2.6.8 and 6.1.1.4'

loop_
_geom_angle_atom_site_label_1
_geom_angle_atom_site_label_2
_geom_angle_atom_site_label_3
_geom_angle
C5 C1 C2 107.82(17)
C5 C1 Fe1 70.98(10)
C2 C1 Fe1 69.31(10)
C5 C1 H1 126.1
C2 C1 H1 126.1
Fe1 C1 H1 125.2
C3 C2 C1 107.79(18)
C3 C2 Fe1 70.28(11)
C1 C2 Fe1 71.06(10)
C3 C2 H2 126.1
C1 C2 H2 126.1
Fe1 C2 H2 124.2
C2 C3 C4 108.31(18)
C2 C3 Fe1 70.24(10)
C4 C3 Fe1 71.16(11)
C2 C3 H3 125.8
C4 C3 H3 125.8
Fe1 C3 H3 124.4
C5 C4 C3 107.96(18)
C5 C4 Fe1 71.04(10)
C3 C4 Fe1 69.41(11)
C5 C4 H4 126.0
C3 C4 H4 126.0
Fe1 C4 H4 125.1
C4 C5 C1 108.12(17)
C4 C5 Fe1 70.02(11)
C1 C5 Fe1 69.92(10)
C4 C5 H5 125.9
C1 C5 H5 125.9
Fe1 C5 H5 125.7
O1 C6 Fe1 175.50(14)
C16 C11 C12 117.33(16)
C16 C11 Sn1 121.02(13)
C12 C11 Sn1 121.61(13)
C11 C12 C13 120.96(19)
C11 C12 H12 119.5
C13 C12 H12 119.5
C14 C13 C12 120.0(2)
C14 C13 H13 120.0
C12 C13 H13 120.0
C15 C14 C13 120.23(18)
C15 C14 H14 119.9
C13 C14 H14 119.9
C14 C15 C16 119.8(2)
C14 C15 H15 120.1
C16 C15 H15 120.1
C15 C16 C11 121.7(2)
C15 C16 H16 119.2
C11 C16 H16 119.2
C26 C21 C22 117.34(15)
C26 C21 Sn1 120.84(12)
C22 C21 Sn1 121.77(12)
C23 C22 C21 121.39(16)
C23 C22 H22 119.3
C21 C22 H22 119.3
C24 C23 C22 120.03(17)
C24 C23 H23 120.0
C22 C23 H23 120.0
C25 C24 C23 119.75(17)
C25 C24 H24 120.1
C23 C24 H24 120.1
C24 C25 C26 120.11(17)
C24 C25 H25 119.9
C26 C25 H25 119.9
C25 C26 C21 121.39(16)
C25 C26 H26 119.3
C21 C26 H26 119.3
C36 C31 C32 117.00(15)
C36 C31 Sn1 123.81(12)
C32 C31 Sn1 119.15(12)
C33 C32 C31 121.60(16)
C33 C32 H32 119.2
C31 C32 H32 119.2
C34 C33 C32 120.12(16)
C34 C33 H33 119.9
C32 C33 H33 119.9
C33 C34 C35 119.66(16)
C33 C34 H34 120.2
C35 C34 H34 120.2
C34 C35 C36 119.95(16)
C34 C35 H35 120.0
C36 C35 H35 120.0
C31 C36 C35 121.63(15)
C31 C36 H36 119.2
C35 C36 H36 119.2
N41 C41 H41A 109.5
N41 C41 H41B 109.5
H41A C41 H41B 109.5
N41 C41 H41C 109.5
H41A C41 H41C 109.5
H41B C41 H41C 109.5
N41 C42 H42A 109.5
N41 C42 H42B 109.5
H42A C42 H42B 109.5
N41 C42 H42C 109.5
H42A C42 H42C 109.5
H42B C42 H42C 109.5
N51 C51 H51A 109.5
N51 C51 H51B 109.5
H51A C51 H51B 109.5
N51 C51 H51C 109.5
H51A C51 H51C 109.5
H51B C51 H51C 109.5
N51 C52 H52A 109.5
N51 C52 H52B 109.5
H52A C52 H52B 109.5
N51 C52 H52C 109.5
H52A C52 H52C 109.5
H52B C52 H52C 109.5
N61 C61 H61A 109.5
N61 C61 H61B 109.5
H61A C61 H61B 109.5
N61 C61 H61C 109.5
H61A C61 H61C 109.5
H61B C61 H61C 109.5
N61 C62 H62A 109.5
N61 C62 H62B 109.5
H62A C62 H62B 109.5
N61 C62 H62C 109.5
H62A C62 H62C 109.5
H62B C62 H62C 109.5
C41 N41 C42 110.11(15)
C41 N41 P1 114.69(12)
C42 N41 P1 124.55(13)
C52 N51 C51 112.46(15)
C52 N51 P1 122.21(12)
C51 N51 P1 118.07(11)
C62 N61 C61 112.91(16)
C62 N61 P1 125.01(14)
C61 N61 P1 121.10(14)
N61 P1 N51 101.14(8)
N61 P1 N41 107.46(8)
N51 P1 N41 98.73(7)
N61 P1 Fe1 113.37(6)
N51 P1 Fe1 115.99(6)
N41 P1 Fe1 117.97(5)
C6 Fe1 C2 127.21(8)
C6 Fe1 C3 95.08(8)
C2 Fe1 C3 39.49(9)
C6 Fe1 C1 160.31(7)
C2 Fe1 C1 39.63(7)
C3 Fe1 C1 66.09(8)
C6 Fe1 C4 96.31(8)
C2 Fe1 C4 66.16(9)
C3 Fe1 C4 39.43(9)
C1 Fe1 C4 65.72(8)
C6 Fe1 C5 129.24(7)
C2 Fe1 C5 66.03(8)
C3 Fe1 C5 65.78(8)
C1 Fe1 C5 39.10(7)
C4 Fe1 C5 38.94(8)
C6 Fe1 P1 96.10(6)
C2 Fe1 P1 91.61(6)
C3 Fe1 P1 120.86(7)
C1 Fe1 P1 98.62(6)
C4 Fe1 P1 157.71(6)
C5 Fe1 P1 134.47(6)
C6 Fe1 Sn1 85.70(6)
C2 Fe1 Sn1 144.42(6)
C3 Fe1 Sn1 140.23(7)
C1 Fe1 Sn1 104.89(6)
C4 Fe1 Sn1 100.87(7)
C5 Fe1 Sn1 83.07(6)
P1 Fe1 Sn1 98.47(2)
C21 Sn1 C31 101.62(6)
C21 Sn1 C11 102.66(6)
C31 Sn1 C11 100.07(7)
C21 Sn1 Fe1 120.67(5)
C31 Sn1 Fe1 122.37(5)
C11 Sn1 Fe1 106.02(5)

loop_
_geom_bond_atom_site_label_1
_geom_bond_atom_site_label_2
_geom_bond_distance
C1 C5 1.413(3)
C1 C2 1.419(3)
C1 Fe1 2.1040(18)
C1 H1 0.9500
C2 C3 1.406(3)
C2 Fe1 2.0811(19)
C2 H2 0.9500
C3 C4 1.412(3)
C3 Fe1 2.0816(19)
C3 H3 0.9500
C4 C5 1.408(3)
C4 Fe1 2.1047(19)
C4 H4 0.9500
C5 Fe1 2.1180(18)
C5 H5 0.9500
C6 O1 1.158(2)
C6 Fe1 1.7215(16)
C11 C16 1.391(3)
C11 C12 1.395(3)
C11 Sn1 2.1810(17)
C12 C13 1.395(3)
C12 H12 0.9500
C13 C14 1.375(3)
C13 H13 0.9500
C14 C15 1.369(3)
C14 H14 0.9500
C15 C16 1.390(3)
C15 H15 0.9500
C16 H16 0.9500
C21 C26 1.391(2)
C21 C22 1.396(2)
C21 Sn1 2.1545(17)
C22 C23 1.383(3)
C22 H22 0.9500
C23 C24 1.378(3)
C23 H23 0.9500
C24 C25 1.378(3)
C24 H24 0.9500
C25 C26 1.385(2)
C25 H25 0.9500
C26 H26 0.9500
C31 C36 1.387(2)
C31 C32 1.398(2)
C31 Sn1 2.1723(16)
C32 C33 1.385(2)
C32 H32 0.9500
C33 C34 1.373(3)
C33 H33 0.9500
C34 C35 1.381(3)
C34 H34 0.9500
C35 C36 1.390(2)
C35 H35 0.9500
C36 H36 0.9500
C41 N41 1.459(2)
C41 H41A 0.9800
C41 H41B 0.9800
C41 H41C 0.9800
C42 N41 1.467(2)
C42 H42A 0.9800
C42 H42B 0.9800
C42 H42C 0.9800
C51 N51 1.455(2)
C51 H51A 0.9800
C51 H51B 0.9800
C51 H51C 0.9800
C52 N51 1.452(2)
C52 H52A 0.9800
C52 H52B 0.9800
C52 H52C 0.9800
C61 N61 1.464(3)
C61 H61A 0.9800
C61 H61B 0.9800
C61 H61C 0.9800
C62 N61 1.446(2)
C62 H62A 0.9800
C62 H62B 0.9800
C62 H62C 0.9800
N41 P1 1.6924(15)
N51 P1 1.6880(15)
N61 P1 1.6678(15)
P1 Fe1 2.2034(9)
Fe1 Sn1 2.5299(7)

loop_
_geom_torsion_atom_site_label_1
_geom_torsion_atom_site_label_2
_geom_torsion_atom_site_label_3
_geom_torsion_atom_site_label_4
_geom_torsion
C5 C1 C2 C3 -0.2(2)
Fe1 C1 C2 C3 -61.00(13)
C5 C1 C2 Fe1 60.84(12)
C1 C2 C3 C4 0.2(2)
Fe1 C2 C3 C4 -61.30(14)
C1 C2 C3 Fe1 61.49(12)
C2 C3 C4 C5 -0.2(2)
Fe1 C3 C4 C5 -60.88(13)
C2 C3 C4 Fe1 60.71(13)
C3 C4 C5 C1 0.1(2)
Fe1 C4 C5 C1 -59.77(12)
C3 C4 C5 Fe1 59.85(14)
C2 C1 C5 C4 0.05(19)
Fe1 C1 C5 C4 59.84(13)
C2 C1 C5 Fe1 -59.79(12)
C16 C11 C12 C13 1.2(3)
Sn1 C11 C12 C13 179.07(14)
C11 C12 C13 C14 -0.9(3)
C12 C13 C14 C15 -0.4(3)
C13 C14 C15 C16 1.3(3)
C14 C15 C16 C11 -0.9(3)
C12 C11 C16 C15 -0.3(3)
Sn1 C11 C16 C15 -178.16(14)
C26 C21 C22 C23 0.1(2)
Sn1 C21 C22 C23 177.83(14)
C21 C22 C23 C24 -0.2(3)
C22 C23 C24 C25 0.1(3)
C23 C24 C25 C26 0.1(3)
C24 C25 C26 C21 -0.1(3)
C22 C21 C26 C25 0.0(2)
Sn1 C21 C26 C25 -177.70(12)
C36 C31 C32 C33 0.9(2)
Sn1 C31 C32 C33 178.83(13)
C31 C32 C33 C34 0.7(3)
C32 C33 C34 C35 -1.2(3)
C33 C34 C35 C36 0.0(3)
C32 C31 C36 C35 -2.1(2)
Sn1 C31 C36 C35 -179.90(13)
C34 C35 C36 C31 1.6(3)
C62 N61 P1 N51 138.17(17)
C61 N61 P1 N51 -54.00(18)
C62 N61 P1 N41 -118.88(17)
C61 N61 P1 N41 48.95(19)
C62 N61 P1 Fe1 13.31(18)
C61 N61 P1 Fe1 -178.86(15)
C52 N51 P1 N61 -38.68(16)
C51 N51 P1 N61 173.36(13)
C52 N51 P1 N41 -148.54(15)
C51 N51 P1 N41 63.51(14)
C52 N51 P1 Fe1 84.39(15)
C51 N51 P1 Fe1 -63.56(14)
C41 N41 P1 N61 64.66(14)
C42 N41 P1 N61 -76.24(16)
C41 N41 P1 N51 169.32(12)
C42 N41 P1 N51 28.43(16)
C41 N41 P1 Fe1 -64.98(13)
C42 N41 P1 Fe1 154.12(13)
C3 C2 Fe1 C6 -41.70(15)
C1 C2 Fe1 C6 -159.49(11)
C1 C2 Fe1 C3 -117.79(17)
C3 C2 Fe1 C1 117.79(17)
C3 C2 Fe1 C4 37.66(13)
C1 C2 Fe1 C4 -80.13(12)
C3 C2 Fe1 C5 80.42(13)
C1 C2 Fe1 C5 -37.37(11)
C3 C2 Fe1 P1 -140.60(12)
C1 C2 Fe1 P1 101.61(11)
C3 C2 Fe1 Sn1 112.39(13)
C1 C2 Fe1 Sn1 -5.40(17)
C2 C3 Fe1 C6 147.87(12)
C4 C3 Fe1 C6 -93.76(13)
C4 C3 Fe1 C2 118.38(18)
C2 C3 Fe1 C1 -38.11(12)
C4 C3 Fe1 C1 80.26(13)
C2 C3 Fe1 C4 -118.38(18)
C2 C3 Fe1 C5 -81.11(13)
C4 C3 Fe1 C5 37.27(12)
C2 C3 Fe1 P1 47.65(14)
C4 C3 Fe1 P1 166.03(10)
C2 C3 Fe1 Sn1 -122.76(12)
C4 C3 Fe1 Sn1 -4.38(18)
C5 C1 Fe1 C6 -62.5(2)
C2 C1 Fe1 C6 55.9(3)
C5 C1 Fe1 C2 -118.43(16)
C5 C1 Fe1 C3 -80.45(13)
C2 C1 Fe1 C3 37.98(12)
C5 C1 Fe1 C4 -37.08(11)
C2 C1 Fe1 C4 81.35(13)
C2 C1 Fe1 C5 118.43(16)
C5 C1 Fe1 P1 159.53(10)
C2 C1 Fe1 P1 -82.04(11)
C5 C1 Fe1 Sn1 58.32(11)
C2 C1 Fe1 Sn1 176.75(10)
C5 C4 Fe1 C6 -151.15(12)
C3 C4 Fe1 C6 90.34(13)
C5 C4 Fe1 C2 80.80(13)
C3 C4 Fe1 C2 -37.71(13)
C5 C4 Fe1 C3 118.51(18)
C5 C4 Fe1 C1 37.22(11)
C3 C4 Fe1 C1 -81.29(14)
C3 C4 Fe1 C5 -118.51(18)
C5 C4 Fe1 P1 85.4(2)
C3 C4 Fe1 P1 -33.1(2)
C5 C4 Fe1 Sn1 -64.34(12)
C3 C4 Fe1 Sn1 177.15(12)
C4 C5 Fe1 C6 38.26(15)
C1 C5 Fe1 C6 157.30(11)
C4 C5 Fe1 C2 -81.17(13)
C1 C5 Fe1 C2 37.87(11)
C4 C5 Fe1 C3 -37.73(13)
C1 C5 Fe1 C3 81.30(12)
C4 C5 Fe1 C1 -119.03(17)
C1 C5 Fe1 C4 119.03(17)
C4 C5 Fe1 P1 -148.01(11)
C1 C5 Fe1 P1 -28.98(13)
C4 C5 Fe1 Sn1 116.91(12)
C1 C5 Fe1 Sn1 -124.06(10)
N61 P1 Fe1 C6 -68.91(9)
N51 P1 Fe1 C6 174.68(7)
N41 P1 Fe1 C6 57.93(8)
N61 P1 Fe1 C2 58.78(9)
N51 P1 Fe1 C2 -57.63(8)
N41 P1 Fe1 C2 -174.38(8)
N61 P1 Fe1 C3 30.74(10)
N51 P1 Fe1 C3 -85.67(9)
N41 P1 Fe1 C3 157.58(9)
N61 P1 Fe1 C1 97.97(9)
N51 P1 Fe1 C1 -18.44(7)
N41 P1 Fe1 C1 -135.19(8)
N61 P1 Fe1 C4 54.58(18)
N51 P1 Fe1 C4 -61.82(17)
N41 P1 Fe1 C4 -178.58(17)
N61 P1 Fe1 C5 115.97(10)
N51 P1 Fe1 C5 -0.44(9)
N41 P1 Fe1 C5 -117.19(10)
N61 P1 Fe1 Sn1 -155.45(7)
N51 P1 Fe1 Sn1 88.14(6)
N41 P1 Fe1 Sn1 -28.61(6)
C26 C21 Sn1 C31 -148.81(12)
C22 C21 Sn1 C31 33.58(14)
C26 C21 Sn1 C11 -45.57(14)
C22 C21 Sn1 C11 136.83(13)
C26 C21 Sn1 Fe1 71.94(13)
C22 C21 Sn1 Fe1 -105.66(13)
C36 C31 Sn1 C21 -147.71(13)
C32 C31 Sn1 C21 34.48(14)
C36 C31 Sn1 C11 107.00(14)
C32 C31 Sn1 C11 -70.80(13)
C36 C31 Sn1 Fe1 -9.39(15)
C32 C31 Sn1 Fe1 172.81(11)
C16 C11 Sn1 C21 -112.38(14)
C12 C11 Sn1 C21 69.87(15)
C16 C11 Sn1 C31 -7.93(15)
C12 C11 Sn1 C31 174.32(14)
C16 C11 Sn1 Fe1 120.15(13)
C12 C11 Sn1 Fe1 -57.60(15)
C6 Fe1 Sn1 C21 -42.72(7)
C2 Fe1 Sn1 C21 157.71(11)
C3 Fe1 Sn1 C21 -135.49(11)
C1 Fe1 Sn1 C21 154.15(7)
C4 Fe1 Sn1 C21 -138.32(8)
C5 Fe1 Sn1 C21 -173.12(7)
P1 Fe1 Sn1 C21 52.82(6)
C6 Fe1 Sn1 C31 -173.50(7)
C2 Fe1 Sn1 C31 26.93(11)
C3 Fe1 Sn1 C31 93.73(11)
C1 Fe1 Sn1 C31 23.37(7)
C4 Fe1 Sn1 C31 90.89(8)
C5 Fe1 Sn1 C31 56.09(7)
P1 Fe1 Sn1 C31 -77.96(6)
C6 Fe1 Sn1 C11 73.09(7)
C2 Fe1 Sn1 C11 -86.49(11)
C3 Fe1 Sn1 C11 -19.69(11)
C1 Fe1 Sn1 C11 -90.05(8)
C4 Fe1 Sn1 C11 -22.52(8)
C5 Fe1 Sn1 C11 -57.32(8)
P1 Fe1 Sn1 C11 168.62(5)
